data_7107583
loop_
_publ_author_name
'Xiuzhao Yu'
'Guanghua Zhou'
'Junliang Zhang'

_publ_section_title
;
 DBU-catalyzed tandem additions of electron-deficient 1,3-conjugated
 enynes with 2-aminomalonates: a facile access to highly substituted
 2-pyrrolines
;
_journal_issue 33
_journal_name_full 'Chemical Communications'
_journal_page_first 4002
_journal_page_last 4004
_journal_paper_doi 10.1039/c2cc30840a
_journal_volume 48
_journal_year 2012
_chemical_formula_sum 'C28 H31 N O8'
_chemical_formula_weight 509.54
_space_group_IT_number 2
_symmetry_cell_setting triclinic
_symmetry_space_group_name_Hall '-P 1'
_symmetry_space_group_name_H-M 'P -1'
_atom_sites_solution_hydrogens geom
_atom_sites_solution_primary direct
_atom_sites_solution_secondary difmap
_audit_creation_method SHELXL-97
_cell_angle_alpha 87.978(2)
_cell_angle_beta 83.172(2)
_cell_angle_gamma 72.281(2)
_cell_formula_units_Z 2
_cell_length_a 9.0165(7)
_cell_length_b 9.2153(7)
_cell_length_c 16.4934(12)
_cell_measurement_temperature 296(2)
_cell_volume 1296.16(17)
_computing_structure_refinement 'SHELXL-97 (Sheldrick, 1997)'
_computing_structure_solution 'SHELXS-97 (Sheldrick, 1990)'
_diffrn_ambient_temperature 296(2)
_diffrn_measured_fraction_theta_full 0.991
_diffrn_measured_fraction_theta_max 0.991
_diffrn_radiation_monochromator graphite
_diffrn_radiation_source 'fine-focus sealed tube'
_diffrn_radiation_type MoK\a
_diffrn_radiation_wavelength 0.71073
_diffrn_reflns_av_R_equivalents 0.0298
_diffrn_reflns_av_sigmaI/netI 0.0313
_diffrn_reflns_limit_h_max 10
_diffrn_reflns_limit_h_min -10
_diffrn_reflns_limit_k_max 10
_diffrn_reflns_limit_k_min -10
_diffrn_reflns_limit_l_max 19
_diffrn_reflns_limit_l_min -19
_diffrn_reflns_number 14351
_diffrn_reflns_theta_full 25.01
_diffrn_reflns_theta_max 25.01
_diffrn_reflns_theta_min 2.32
_exptl_absorpt_coefficient_mu 0.096
_exptl_absorpt_correction_T_max 1
_exptl_absorpt_correction_T_min 0.573073
_exptl_absorpt_correction_type multi-scan
_exptl_crystal_colour colorless
_exptl_crystal_density_diffrn 1.306
_exptl_crystal_density_method 'not measured'
_exptl_crystal_description block
_exptl_crystal_F_000 540
_exptl_crystal_size_max 0.550
_exptl_crystal_size_mid 0.459
_exptl_crystal_size_min 0.305
_refine_diff_density_max 0.365
_refine_diff_density_min -0.282
_refine_diff_density_rms 0.041
_refine_ls_extinction_method none
_refine_ls_goodness_of_fit_ref 1.066
_refine_ls_hydrogen_treatment constr
_refine_ls_matrix_type full
_refine_ls_number_parameters 334
_refine_ls_number_reflns 4523
_refine_ls_number_restraints 0
_refine_ls_restrained_S_all 1.066
_refine_ls_R_factor_all 0.0772
_refine_ls_R_factor_gt 0.0528
_refine_ls_shift/su_max 0.000
_refine_ls_shift/su_mean 0.000
_refine_ls_structure_factor_coef Fsqd
_refine_ls_weighting_details 'calc w=1/[\s^2^(Fo^2^)+(0.0692P)^2^+0.8505P] where P=(Fo^2^+2Fc^2^)/3'
_refine_ls_weighting_scheme calc
_refine_ls_wR_factor_gt 0.1388
_refine_ls_wR_factor_ref 0.1675
_reflns_number_gt 3288
_reflns_number_total 4523
_reflns_threshold_expression >2sigma(I)
_cod_data_source_file c2cc30840a.txt
_cod_data_source_block z
_cod_original_sg_symbol_H-M P-1
_cod_database_code 7107583

loop_
_symmetry_equiv_pos_as_xyz
'x, y, z'
'-x, -y, -z'

loop_
_atom_site_label
_atom_site_type_symbol
_atom_site_fract_x
_atom_site_fract_y
_atom_site_fract_z
_atom_site_U_iso_or_equiv
_atom_site_adp_type
_atom_site_occupancy
_atom_site_symmetry_multiplicity
_atom_site_calc_flag
_atom_site_refinement_flags
N1 N 0.5746(2) 1.0190(2) 0.26109(12) 0.0410(5) Uani 1 1 d .
C1 C 0.8202(3) 0.4647(3) 0.45310(17) 0.0478(6) Uani 1 1 d .
C2 C 0.9268(3) 0.4441(3) 0.38443(18) 0.0565(7) Uani 1 1 d .
H2A H 1.0210 0.3658 0.3829 0.068 Uiso 1 1 calc R
C3 C 0.8958(3) 0.5380(3) 0.31786(17) 0.0512(7) Uani 1 1 d .
H3A H 0.9696 0.5223 0.2720 0.061 Uiso 1 1 calc R
C4 C 0.7565(3) 0.6558(2) 0.31784(15) 0.0400(5) Uani 1 1 d .
C5 C 0.6510(3) 0.6742(3) 0.38675(17) 0.0528(7) Uani 1 1 d .
H5A H 0.5561 0.7513 0.3879 0.063 Uiso 1 1 calc R
C6 C 0.6814(3) 0.5818(3) 0.45452(17) 0.0549(7) Uani 1 1 d .
H6A H 0.6086 0.5986 0.5008 0.066 Uiso 1 1 calc R
C7 C 0.2655(3) 1.1273(3) 0.16495(17) 0.0472(6) Uani 1 1 d .
C8 C 0.3617(4) 1.1223(4) 0.0945(2) 0.0850(11) Uani 1 1 d .
H8A H 0.4594 1.0489 0.0881 0.102 Uiso 1 1 calc R
C9 C 0.3165(5) 1.2252(5) 0.0316(2) 0.1042(14) Uani 1 1 d .
H9A H 0.3841 1.2204 -0.0162 0.125 Uiso 1 1 calc R
C10 C 0.1746(6) 1.3322(4) 0.0397(3) 0.0943(13) Uani 1 1 d .
H10A H 0.1439 1.4006 -0.0024 0.113 Uiso 1 1 calc R
C11 C 0.0780(5) 1.3388(4) 0.1093(3) 0.1007(14) Uani 1 1 d .
H11A H -0.0195 1.4125 0.1154 0.121 Uiso 1 1 calc R
C12 C 0.1229(4) 1.2373(4) 0.1715(2) 0.0760(10) Uani 1 1 d .
H12A H 0.0547 1.2435 0.2191 0.091 Uiso 1 1 calc R
C13 C 0.7383(3) 0.9213(3) 0.24675(15) 0.0405(6) Uani 1 1 d .
C14 C 0.4742(3) 0.9382(3) 0.24028(14) 0.0411(6) Uani 1 1 d .
C15 C 0.5551(3) 0.7921(3) 0.22564(15) 0.0432(6) Uani 1 1 d .
C16 C 0.7229(3) 0.7558(3) 0.24317(15) 0.0417(6) Uani 1 1 d .
H16A H 0.7916 0.7026 0.1958 0.050 Uiso 1 1 calc R
C17 C 0.5079(3) 0.6661(3) 0.19656(17) 0.0506(6) Uani 1 1 d .
C18 C 0.3013(5) 0.5664(4) 0.1789(3) 0.0850(11) Uani 1 1 d .
H18A H 0.1891 0.5944 0.1891 0.128 Uiso 1 1 calc R
H18B H 0.3464 0.4740 0.2077 0.128 Uiso 1 1 calc R
H18C H 0.3328 0.5508 0.1214 0.128 Uiso 1 1 calc R
C19 C 0.3029(3) 1.0138(3) 0.23334(17) 0.0509(7) Uani 1 1 d .
H19A H 0.2549 1.0655 0.2845 0.061 Uiso 1 1 calc R
H19B H 0.2544 0.9352 0.2264 0.061 Uiso 1 1 calc R
C20 C 0.8220(3) 0.9499(3) 0.16337(17) 0.0503(6) Uani 1 1 d .
C21 C 0.8252(5) 1.1154(4) 0.0517(2) 0.0913(12) Uani 1 1 d .
H21A H 0.9314 1.1158 0.0561 0.110 Uiso 1 1 calc R
H21B H 0.8292 1.0382 0.0124 0.110 Uiso 1 1 calc R
C22 C 0.7320(7) 1.2641(6) 0.0255(3) 0.137(2) Uani 1 1 d .
H22A H 0.7780 1.2883 -0.0267 0.205 Uiso 1 1 calc R
H22B H 0.7293 1.3397 0.0647 0.205 Uiso 1 1 calc R
H22C H 0.6273 1.2625 0.0213 0.205 Uiso 1 1 calc R
C23 C 0.8390(3) 0.9295(3) 0.31368(16) 0.0465(6) Uani 1 1 d .
C24 C 0.8385(4) 0.9642(4) 0.4542(2) 0.0764(9) Uani 1 1 d .
H24A H 0.9146 0.8658 0.4614 0.092 Uiso 1 1 calc R
H24B H 0.8939 1.0395 0.4444 0.092 Uiso 1 1 calc R
C25 C 0.7271(5) 1.0039(6) 0.5263(2) 0.1162(17) Uani 1 1 d .
H25A H 0.7812 1.0085 0.5725 0.174 Uiso 1 1 calc R
H25B H 0.6736 0.9283 0.5359 0.174 Uiso 1 1 calc R
H25C H 0.6523 1.1015 0.5186 0.174 Uiso 1 1 calc R
C26 C 0.5266(3) 1.1673(3) 0.29106(16) 0.0518(7) Uani 1 1 d .
C27 C 0.6457(4) 1.2504(3) 0.2938(2) 0.0700(9) Uani 1 1 d .
H27A H 0.5947 1.3507 0.3159 0.105 Uiso 1 1 calc R
H27B H 0.6948 1.2583 0.2396 0.105 Uiso 1 1 calc R
H27C H 0.7236 1.1955 0.3278 0.105 Uiso 1 1 calc R
C28 C 0.7621(4) 0.3931(4) 0.59107(19) 0.0718(9) Uani 1 1 d .
H28A H 0.8043 0.3155 0.6297 0.108 Uiso 1 1 calc R
H28B H 0.6591 0.3917 0.5825 0.108 Uiso 1 1 calc R
H28C H 0.7561 0.4910 0.6119 0.108 Uiso 1 1 calc R
O1 O 0.6017(3) 0.5530(2) 0.16750(16) 0.0806(7) Uani 1 1 d .
O2 O 0.3545(2) 0.6863(2) 0.20674(15) 0.0744(6) Uani 1 1 d .
O3 O 0.9772(2) 0.9069(3) 0.30198(14) 0.0723(6) Uani 1 1 d .
O4 O 0.7535(2) 0.9589(2) 0.38532(11) 0.0525(5) Uani 1 1 d .
O5 O 0.9368(3) 0.8601(3) 0.13096(14) 0.0803(7) Uani 1 1 d .
O6 O 0.7511(2) 1.0822(2) 0.13187(13) 0.0674(6) Uani 1 1 d .
O7 O 0.3899(3) 1.2308(2) 0.31284(15) 0.0758(6) Uani 1 1 d .
O8 O 0.8606(2) 0.3655(2) 0.51595(12) 0.0650(6) Uani 1 1 d .

loop_
_atom_site_aniso_label
_atom_site_aniso_U_11
_atom_site_aniso_U_22
_atom_site_aniso_U_33
_atom_site_aniso_U_23
_atom_site_aniso_U_13
_atom_site_aniso_U_12
N1 0.0381(10) 0.0341(10) 0.0472(12) 0.0080(8) -0.0050(9) -0.0064(8)
C1 0.0465(14) 0.0386(13) 0.0573(16) 0.0128(11) -0.0149(12) -0.0095(11)
C2 0.0438(14) 0.0459(15) 0.0674(18) 0.0117(13) -0.0068(13) 0.0039(12)
C3 0.0383(13) 0.0463(14) 0.0599(17) 0.0049(12) 0.0004(12) -0.0022(11)
C4 0.0331(12) 0.0318(11) 0.0523(15) 0.0049(10) -0.0058(10) -0.0062(9)
C5 0.0381(13) 0.0460(14) 0.0612(17) 0.0129(12) -0.0002(12) 0.0031(11)
C6 0.0462(15) 0.0551(16) 0.0555(17) 0.0136(13) 0.0018(12) -0.0077(12)
C7 0.0437(14) 0.0399(13) 0.0587(16) 0.0037(11) -0.0184(12) -0.0094(11)
C8 0.066(2) 0.098(3) 0.072(2) 0.0334(19) -0.0107(17) 0.0009(18)
C9 0.103(3) 0.130(4) 0.075(3) 0.046(2) -0.026(2) -0.027(3)
C10 0.125(4) 0.067(2) 0.098(3) 0.030(2) -0.069(3) -0.021(2)
C11 0.107(3) 0.069(2) 0.107(3) 0.003(2) -0.057(3) 0.019(2)
C12 0.067(2) 0.0649(19) 0.081(2) -0.0021(17) -0.0267(17) 0.0095(16)
C13 0.0354(12) 0.0367(12) 0.0457(14) 0.0075(10) -0.0021(10) -0.0071(10)
C14 0.0382(12) 0.0423(13) 0.0410(13) 0.0126(10) -0.0049(10) -0.0107(10)
C15 0.0420(13) 0.0403(13) 0.0464(14) 0.0119(11) -0.0093(11) -0.0106(10)
C16 0.0387(12) 0.0357(12) 0.0464(14) 0.0038(10) -0.0028(10) -0.0062(10)
C17 0.0589(17) 0.0435(15) 0.0505(16) 0.0144(12) -0.0156(13) -0.0152(13)
C18 0.091(3) 0.077(2) 0.109(3) 0.017(2) -0.043(2) -0.049(2)
C19 0.0345(13) 0.0505(15) 0.0632(17) 0.0110(12) -0.0034(12) -0.0080(11)
C20 0.0461(15) 0.0492(15) 0.0553(16) 0.0117(12) -0.0034(12) -0.0160(12)
C21 0.110(3) 0.088(3) 0.069(2) 0.0265(19) 0.018(2) -0.033(2)
C22 0.150(4) 0.119(4) 0.114(4) 0.067(3) 0.017(3) -0.020(3)
C23 0.0416(14) 0.0409(13) 0.0555(16) 0.0078(11) -0.0033(12) -0.0117(11)
C24 0.070(2) 0.095(2) 0.061(2) 0.0007(17) -0.0245(16) -0.0139(18)
C25 0.103(3) 0.186(5) 0.059(2) -0.018(3) -0.010(2) -0.041(3)
C26 0.0587(17) 0.0383(14) 0.0509(16) 0.0060(11) -0.0081(13) -0.0035(12)
C27 0.085(2) 0.0397(15) 0.087(2) 0.0055(15) -0.0186(18) -0.0197(15)
C28 0.073(2) 0.075(2) 0.063(2) 0.0277(16) -0.0151(16) -0.0167(16)
O1 0.0783(15) 0.0508(12) 0.114(2) -0.0128(12) -0.0101(14) -0.0199(11)
O2 0.0604(13) 0.0679(13) 0.1048(18) -0.0012(12) -0.0208(12) -0.0295(11)
O3 0.0395(11) 0.0985(16) 0.0800(15) 0.0054(12) -0.0096(10) -0.0220(10)
O4 0.0476(10) 0.0572(11) 0.0502(11) 0.0017(8) -0.0108(8) -0.0105(8)
O5 0.0680(14) 0.0749(15) 0.0771(15) 0.0091(12) 0.0231(12) -0.0035(12)
O6 0.0675(13) 0.0618(12) 0.0642(13) 0.0250(10) 0.0062(10) -0.0143(10)
O7 0.0603(13) 0.0556(12) 0.0960(17) -0.0146(11) 0.0012(12) 0.0032(10)
O8 0.0663(13) 0.0553(12) 0.0628(13) 0.0222(10) -0.0135(10) -0.0027(10)

loop_
_atom_type_symbol
_atom_type_description
_atom_type_scat_dispersion_real
_atom_type_scat_dispersion_imag
_atom_type_scat_source
C C 0.0033 0.0016 'International Tables Vol C Tables 4.2.6.8 and 6.1.1.4'
H H 0.0000 0.0000 'International Tables Vol C Tables 4.2.6.8 and 6.1.1.4'
O O 0.0106 0.0060 'International Tables Vol C Tables 4.2.6.8 and 6.1.1.4'
N N 0.0061 0.0033 'International Tables Vol C Tables 4.2.6.8 and 6.1.1.4'

loop_
_geom_angle_atom_site_label_1
_geom_angle_atom_site_label_2
_geom_angle_atom_site_label_3
_geom_angle
C26 N1 C14 125.5(2)
C26 N1 C13 125.2(2)
C14 N1 C13 109.35(18)
O8 C1 C2 116.6(2)
O8 C1 C6 124.4(2)
C2 C1 C6 119.0(2)
C1 C2 C3 120.7(2)
C1 C2 H2A 119.7
C3 C2 H2A 119.7
C2 C3 C4 121.2(2)
C2 C3 H3A 119.4
C4 C3 H3A 119.4
C5 C4 C3 117.3(2)
C5 C4 C16 122.2(2)
C3 C4 C16 120.5(2)
C4 C5 C6 122.1(2)
C4 C5 H5A 118.9
C6 C5 H5A 118.9
C1 C6 C5 119.7(2)
C1 C6 H6A 120.2
C5 C6 H6A 120.2
C8 C7 C12 117.3(3)
C8 C7 C19 123.9(2)
C12 C7 C19 118.7(3)
C7 C8 C9 121.2(3)
C7 C8 H8A 119.4
C9 C8 H8A 119.4
C10 C9 C8 120.1(4)
C10 C9 H9A 119.9
C8 C9 H9A 119.9
C11 C10 C9 119.4(3)
C11 C10 H10A 120.3
C9 C10 H10A 120.3
C10 C11 C12 120.4(4)
C10 C11 H11A 119.8
C12 C11 H11A 119.8
C7 C12 C11 121.6(4)
C7 C12 H12A 119.2
C11 C12 H12A 119.2
N1 C13 C23 114.4(2)
N1 C13 C20 113.15(19)
C23 C13 C20 109.0(2)
N1 C13 C16 103.52(18)
C23 C13 C16 109.78(19)
C20 C13 C16 106.6(2)
C15 C14 N1 110.1(2)
C15 C14 C19 127.2(2)
N1 C14 C19 122.6(2)
C14 C15 C17 131.1(2)
C14 C15 C16 112.2(2)
C17 C15 C16 116.7(2)
C15 C16 C4 112.53(19)
C15 C16 C13 100.56(18)
C4 C16 C13 117.5(2)
C15 C16 H16A 108.6
C4 C16 H16A 108.6
C13 C16 H16A 108.6
O1 C17 O2 123.2(3)
O1 C17 C15 122.0(3)
O2 C17 C15 114.8(2)
O2 C18 H18A 109.5
O2 C18 H18B 109.5
H18A C18 H18B 109.5
O2 C18 H18C 109.5
H18A C18 H18C 109.5
H18B C18 H18C 109.5
C14 C19 C7 116.0(2)
C14 C19 H19A 108.3
C7 C19 H19A 108.3
C14 C19 H19B 108.3
C7 C19 H19B 108.3
H19A C19 H19B 107.4
O5 C20 O6 124.2(3)
O5 C20 C13 123.3(2)
O6 C20 C13 112.5(2)
C22 C21 O6 107.9(3)
C22 C21 H21A 110.1
O6 C21 H21A 110.1
C22 C21 H21B 110.1
O6 C21 H21B 110.1
H21A C21 H21B 108.4
C21 C22 H22A 109.5
C21 C22 H22B 109.5
H22A C22 H22B 109.5
C21 C22 H22C 109.5
H22A C22 H22C 109.5
H22B C22 H22C 109.5
O3 C23 O4 125.4(3)
O3 C23 C13 123.6(2)
O4 C23 C13 111.0(2)
C25 C24 O4 108.3(3)
C25 C24 H24A 110.0
O4 C24 H24A 110.0
C25 C24 H24B 110.0
O4 C24 H24B 110.0
H24A C24 H24B 108.4
C24 C25 H25A 109.5
C24 C25 H25B 109.5
H25A C25 H25B 109.5
C24 C25 H25C 109.5
H25A C25 H25C 109.5
H25B C25 H25C 109.5
O7 C26 N1 120.6(3)
O7 C26 C27 119.9(3)
N1 C26 C27 119.5(2)
C26 C27 H27A 109.5
C26 C27 H27B 109.5
H27A C27 H27B 109.5
C26 C27 H27C 109.5
H27A C27 H27C 109.5
H27B C27 H27C 109.5
O8 C28 H28A 109.5
O8 C28 H28B 109.5
H28A C28 H28B 109.5
O8 C28 H28C 109.5
H28A C28 H28C 109.5
H28B C28 H28C 109.5
C17 O2 C18 117.2(3)
C23 O4 C24 115.7(2)
C20 O6 C21 115.0(2)
C1 O8 C28 118.3(2)

loop_
_geom_bond_atom_site_label_1
_geom_bond_atom_site_label_2
_geom_bond_distance
N1 C26 1.392(3)
N1 C14 1.412(3)
N1 C13 1.473(3)
C1 O8 1.365(3)
C1 C2 1.374(4)
C1 C6 1.381(4)
C2 C3 1.375(4)
C2 H2A 0.9300
C3 C4 1.388(3)
C3 H3A 0.9300
C4 C5 1.372(3)
C4 C16 1.516(3)
C5 C6 1.383(4)
C5 H5A 0.9300
C6 H6A 0.9300
C7 C8 1.358(4)
C7 C12 1.369(4)
C7 C19 1.507(3)
C8 C9 1.392(5)
C8 H8A 0.9300
C9 C10 1.352(6)
C9 H9A 0.9300
C10 C11 1.347(6)
C10 H10A 0.9300
C11 C12 1.375(5)
C11 H11A 0.9300
C12 H12A 0.9300
C13 C23 1.528(4)
C13 C20 1.542(3)
C13 C16 1.577(3)
C14 C15 1.337(3)
C14 C19 1.505(3)
C15 C17 1.465(4)
C15 C16 1.508(3)
C16 H16A 0.9800
C17 O1 1.197(3)
C17 O2 1.329(3)
C18 O2 1.440(4)
C18 H18A 0.9600
C18 H18B 0.9600
C18 H18C 0.9600
C19 H19A 0.9700
C19 H19B 0.9700
C20 O5 1.191(3)
C20 O6 1.313(3)
C21 C22 1.454(6)
C21 O6 1.474(4)
C21 H21A 0.9700
C21 H21B 0.9700
C22 H22A 0.9600
C22 H22B 0.9600
C22 H22C 0.9600
C23 O3 1.192(3)
C23 O4 1.320(3)
C24 C25 1.442(5)
C24 O4 1.454(4)
C24 H24A 0.9700
C24 H24B 0.9700
C25 H25A 0.9600
C25 H25B 0.9600
C25 H25C 0.9600
C26 O7 1.209(3)
C26 C27 1.502(4)
C27 H27A 0.9600
C27 H27B 0.9600
C27 H27C 0.9600
C28 O8 1.419(4)
C28 H28A 0.9600
C28 H28B 0.9600
C28 H28C 0.9600

loop_
_geom_torsion_atom_site_label_1
_geom_torsion_atom_site_label_2
_geom_torsion_atom_site_label_3
_geom_torsion_atom_site_label_4
_geom_torsion
O8 C1 C2 C3 179.6(3)
C6 C1 C2 C3 -0.3(4)
C1 C2 C3 C4 -0.1(4)
C2 C3 C4 C5 -0.2(4)
C2 C3 C4 C16 -178.6(2)
C3 C4 C5 C6 1.0(4)
C16 C4 C5 C6 179.4(3)
O8 C1 C6 C5 -178.9(3)
C2 C1 C6 C5 1.1(4)
C4 C5 C6 C1 -1.5(4)
C12 C7 C8 C9 0.0(6)
C19 C7 C8 C9 176.2(4)
C7 C8 C9 C10 -0.3(7)
C8 C9 C10 C11 0.4(7)
C9 C10 C11 C12 -0.3(7)
C8 C7 C12 C11 0.1(5)
C19 C7 C12 C11 -176.3(3)
C10 C11 C12 C7 0.1(6)
C26 N1 C13 C23 41.7(3)
C14 N1 C13 C23 -137.8(2)
C26 N1 C13 C20 -83.9(3)
C14 N1 C13 C20 96.6(2)
C26 N1 C13 C16 161.1(2)
C14 N1 C13 C16 -18.4(2)
C26 N1 C14 C15 -170.5(2)
C13 N1 C14 C15 9.1(3)
C26 N1 C14 C19 11.8(4)
C13 N1 C14 C19 -168.7(2)
N1 C14 C15 C17 -175.0(2)
C19 C14 C15 C17 2.6(4)
N1 C14 C15 C16 5.3(3)
C19 C14 C15 C16 -177.1(2)
C14 C15 C16 C4 109.9(2)
C17 C15 C16 C4 -69.9(3)
C14 C15 C16 C13 -15.9(3)
C17 C15 C16 C13 164.3(2)
C5 C4 C16 C15 -39.1(3)
C3 C4 C16 C15 139.2(2)
C5 C4 C16 C13 77.0(3)
C3 C4 C16 C13 -104.7(3)
N1 C13 C16 C15 19.7(2)
C23 C13 C16 C15 142.2(2)
C20 C13 C16 C15 -99.9(2)
N1 C13 C16 C4 -102.7(2)
C23 C13 C16 C4 19.8(3)
C20 C13 C16 C4 137.7(2)
C14 C15 C17 O1 160.9(3)
C16 C15 C17 O1 -19.3(4)
C14 C15 C17 O2 -20.5(4)
C16 C15 C17 O2 159.2(2)
C15 C14 C19 C7 -111.1(3)
N1 C14 C19 C7 66.2(3)
C8 C7 C19 C14 27.0(4)
C12 C7 C19 C14 -156.9(3)
N1 C13 C20 O5 -159.9(3)
C23 C13 C20 O5 71.7(3)
C16 C13 C20 O5 -46.7(3)
N1 C13 C20 O6 19.0(3)
C23 C13 C20 O6 -109.5(2)
C16 C13 C20 O6 132.1(2)
N1 C13 C23 O3 -152.0(2)
C20 C13 C23 O3 -24.3(3)
C16 C13 C23 O3 92.2(3)
N1 C13 C23 O4 30.4(3)
C20 C13 C23 O4 158.1(2)
C16 C13 C23 O4 -85.5(2)
C14 N1 C26 O7 11.0(4)
C13 N1 C26 O7 -168.5(2)
C14 N1 C26 C27 -167.1(2)
C13 N1 C26 C27 13.4(4)
O1 C17 O2 C18 -1.8(4)
C15 C17 O2 C18 179.7(2)
O3 C23 O4 C24 0.4(4)
C13 C23 O4 C24 178.0(2)
C25 C24 O4 C23 177.5(3)
O5 C20 O6 C21 -0.8(4)
C13 C20 O6 C21 -179.6(3)
C22 C21 O6 C20 179.5(4)
C2 C1 O8 C28 173.1(3)
C6 C1 O8 C28 -7.0(4)
